data_7120186
loop_
_publ_author_name
'Dolgopolova, Ekaterina A.'
'Moore, Thomas'
'Ejegbavwo, Otega'
'Pellechia, Perry J.'
'Smith, Mark D.'
'Shustova, Natalia'

_publ_section_title
;
 A Metal-Organic Framework as a Flask: Photophysics of Confined
 Chromophores with a Benzylidene Imidazolinone Core
;
_journal_name_full 'Chem. Commun.'
_journal_paper_doi 10.1039/C7CC02253K
_journal_year 2017
_chemical_formula_moiety '2(C13 H11.5 N2 O3), 0.83(C H4 O), 0.83(H2 O), 0.29(O)'
_chemical_formula_sum 'C26.82 H28.56 N4 O7.95'
_chemical_formula_weight 534.12
_chemical_name_systematic pCOOH-BI
_space_group_crystal_system triclinic
_space_group_IT_number 2
_space_group_name_Hall '-P 1'
_space_group_name_H-M_alt 'P -1'
_symmetry_space_group_name_Hall '-P 1'
_symmetry_space_group_name_H-M 'P -1'
_atom_sites_solution_hydrogens mixed
_atom_sites_solution_primary dual
_audit_creation_date 2017-03-16
_audit_creation_method
;
Olex2 1.2
(compiled 2017.03.02 svn.r3394 for OlexSys, GUI svn.r5324)
;
_audit_update_record
;
2017-03-23 deposited with the CCDC.
2017-05-24 downloaded from the CCDC.
;
_cell_angle_alpha 106.072(2)
_cell_angle_beta 97.728(2)
_cell_angle_gamma 95.999(2)
_cell_formula_units_Z 2
_cell_length_a 7.2557(4)
_cell_length_b 12.9984(6)
_cell_length_c 14.6568(8)
_cell_measurement_reflns_used 9725
_cell_measurement_temperature 100(2)
_cell_measurement_theta_max 27.64
_cell_measurement_theta_min 2.51
_cell_volume 1301.56(12)
_computing_cell_refinement 'SAINT v8.37A (Bruker, 2015)'
_computing_data_collection 'Bruker APEX3 v2016.5-0 (Bruker, 2016)'
_computing_data_reduction 'SAINT v8.37A (Bruker, 2015)'
_computing_molecular_graphics 'Olex2 (Dolomanov et al., 2009)'
_computing_publication_material 'Olex2 (Dolomanov et al., 2009)'
_computing_structure_refinement 'XL (Sheldrick, 2008)'
_computing_structure_solution 'XT (Sheldrick, 2015)'
_diffrn_ambient_temperature 100(2)
_diffrn_detector 'Bruker PHOTON-100 area detector'
_diffrn_detector_area_resol_mean 10.4
_diffrn_detector_type 'CMOS area detector'
_diffrn_measured_fraction_theta_full 0.998
_diffrn_measured_fraction_theta_max 0.998
_diffrn_measurement_device 'three-circle diffractometer'
_diffrn_measurement_device_type 'Bruker D8 Quest'
_diffrn_measurement_method '\w and \f scans'
_diffrn_radiation_monochromator 'mirror optics'
_diffrn_radiation_probe x-ray
_diffrn_radiation_type MoK\a
_diffrn_radiation_wavelength 0.71073
_diffrn_reflns_av_R_equivalents 0.0600
_diffrn_reflns_av_unetI/netI 0.0320
_diffrn_reflns_Laue_measured_fraction_full 0.998
_diffrn_reflns_Laue_measured_fraction_max 0.998
_diffrn_reflns_limit_h_max 9
_diffrn_reflns_limit_h_min -9
_diffrn_reflns_limit_k_max 17
_diffrn_reflns_limit_k_min -17
_diffrn_reflns_limit_l_max 19
_diffrn_reflns_limit_l_min -19
_diffrn_reflns_number 54527
_diffrn_reflns_point_group_measured_fraction_full 0.998
_diffrn_reflns_point_group_measured_fraction_max 0.998
_diffrn_reflns_theta_full 27.755
_diffrn_reflns_theta_max 27.756
_diffrn_reflns_theta_min 2.510
_diffrn_source 'microfocus sealed X-ray tube'
_diffrn_source_type 'Incoatec I\ms'
_diffrn_standards_number 0
_exptl_absorpt_coefficient_mu 0.102
_exptl_absorpt_correction_T_max 0.7456
_exptl_absorpt_correction_T_min 0.7265
_exptl_absorpt_correction_type multi-scan
_exptl_absorpt_process_details
;
SADABS-2016/2 (Bruker,2016/2) was used for absorption correction.
wR2(int) was 0.1655 before and 0.0543 after correction.
The Ratio of minimum to maximum transmission is 0.9744.
The \l/2 correction factor is Not present.
;
_exptl_crystal_colour yellow
_exptl_crystal_colour_primary yellow
_exptl_crystal_density_diffrn 1.363
_exptl_crystal_description 'rect. Prism'
_exptl_crystal_F_000 562
_exptl_crystal_size_max 0.46
_exptl_crystal_size_mid 0.24
_exptl_crystal_size_min 0.14
_refine_diff_density_max 0.447
_refine_diff_density_min -0.288
_refine_diff_density_rms 0.056
_refine_ls_extinction_method none
_refine_ls_goodness_of_fit_ref 1.018
_refine_ls_hydrogen_treatment mixed
_refine_ls_matrix_type full
_refine_ls_number_parameters 388
_refine_ls_number_reflns 6129
_refine_ls_number_restraints 3
_refine_ls_restrained_S_all 1.018
_refine_ls_R_factor_all 0.0703
_refine_ls_R_factor_gt 0.0484
_refine_ls_shift/su_max 0.000
_refine_ls_shift/su_mean 0.000
_refine_ls_structure_factor_coef Fsqd
_refine_ls_weighting_details 'w=1/[\s^2^(Fo^2^)+(0.0603P)^2^+0.7690P] where P=(Fo^2^+2Fc^2^)/3'
_refine_ls_weighting_scheme calc
_refine_ls_wR_factor_gt 0.1166
_refine_ls_wR_factor_ref 0.1280
_reflns_Friedel_coverage 0.000
_reflns_number_gt 4682
_reflns_number_total 6129
_reflns_threshold_expression 'I > 2\s(I)'
_cod_data_source_file c7cc02253k2.cif
_cod_data_source_block ead2cooh
_cod_database_code 7120186
_shelx_shelxl_version_number 2016/6
_shelx_space_group_comment
;
The symmetry employed for this shelxl refinement is uniquely defined
by the following loop, which should always be used as a source of
symmetry information in preference to the above space-group names.
They are only intended as comments.
;
_shelx_estimated_absorpt_t_max 0.986
_shelx_estimated_absorpt_t_min 0.955
_olex2_refinement_description
;
1. Fixed Uiso
 At 1.2 times of:
  All C(H) groups
 At 1.5 times of:
  All C(H,H,H) groups
2. Restrained distances
 O1S-H1S
 0.85 with sigma of 0.02
 O2S-H2SA = O2S-H2SB
 0.85 with sigma of 0.02
3. Uiso/Uaniso restraints and constraints
Uiso(O3S) = Uiso(O4S)
4. Others
 Sof(O1S)=Sof(H1S)=Sof(C1S)=Sof(H1SA)=Sof(H1SB)=Sof(H1SC)=FVAR(1)
 Sof(O2S)=Sof(H2SA)=Sof(H2SB)=FVAR(2)
 Fixed Sof: H3A(0.5) H2B(0.5)
5.a Aromatic/amide H refined with riding coordinates:
 C6A(H6A), C8A(H8A), C9A(H9A), C11A(H11A), C12A(H12A), C6B(H6B), C8B(H8B),
 C9B(H9B), C11B(H11B), C12B(H12B)
5.b Idealised Me refined as rotating group:
 C4A(H4AA,H4AB,H4AC), C5A(H5AA,H5AB,H5AC), C4B(H4BA,H4BB,H4BC), C5B(H5BA,H5BB,
 H5BC), C1S(H1SA,H1SB,H1SC)
;
_olex2_submission_special_instructions 'No special instructions were received'

loop_
_space_group_symop_operation_xyz
'x, y, z'
'-x, -y, -z'

loop_
_atom_site_label
_atom_site_type_symbol
_atom_site_fract_x
_atom_site_fract_y
_atom_site_fract_z
_atom_site_U_iso_or_equiv
_atom_site_adp_type
_atom_site_occupancy
_atom_site_site_symmetry_order
_atom_site_calc_flag
_atom_site_refinement_flags_posn
_atom_site_refinement_flags_occupancy
_atom_site_disorder_assembly
_atom_site_disorder_group
O1A O 0.27738(17) 0.20019(9) -0.10529(9) 0.0277(3) Uani 1 1 d . . . .
O2A O 0.16899(18) 0.94177(9) 0.13081(9) 0.0289(3) Uani 1 1 d . . . .
O3A O 0.02734(17) 0.90543(9) -0.02163(9) 0.0251(3) Uani 1 1 d . . . .
H3A H 0.004(8) 0.971(4) 0.004(4) 0.043(14) Uiso 0.5 1 d . P . .
N1A N 0.41249(19) 0.23608(10) 0.05490(10) 0.0217(3) Uani 1 1 d . . . .
N2A N 0.39219(18) 0.41346(10) 0.11385(10) 0.0187(3) Uani 1 1 d . . . .
C1A C 0.3280(2) 0.26164(12) -0.02422(12) 0.0202(3) Uani 1 1 d . . . .
C2A C 0.3154(2) 0.37859(12) 0.01497(11) 0.0177(3) Uani 1 1 d . . . .
C3A C 0.4479(2) 0.32877(12) 0.13318(12) 0.0199(3) Uani 1 1 d . . . .
C4A C 0.5467(3) 0.32736(14) 0.22819(13) 0.0262(4) Uani 1 1 d . . . .
H4AA H 0.670341 0.305152 0.221355 0.039 Uiso 1 1 calc GR . . .
H4AB H 0.472318 0.276050 0.251900 0.039 Uiso 1 1 calc GR . . .
H4AC H 0.562691 0.399936 0.274051 0.039 Uiso 1 1 calc GR . . .
C5A C 0.4519(3) 0.12824(13) 0.05366(15) 0.0296(4) Uani 1 1 d . . . .
H5AA H 0.419635 0.079790 -0.012435 0.044 Uiso 1 1 calc GR . . .
H5AB H 0.376823 0.100637 0.094971 0.044 Uiso 1 1 calc GR . . .
H5AC H 0.585885 0.131682 0.077622 0.044 Uiso 1 1 calc GR . . .
C6A C 0.2399(2) 0.43497(12) -0.04126(11) 0.0168(3) Uani 1 1 d . . . .
H6A H 0.199227 0.395232 -0.107174 0.020 Uiso 1 1 calc R . . .
C7A C 0.2117(2) 0.54811(11) -0.01566(11) 0.0146(3) Uani 1 1 d . . . .
C8A C 0.2566(2) 0.61729(12) 0.07872(11) 0.0174(3) Uani 1 1 d . . . .
H8A H 0.308823 0.590906 0.129275 0.021 Uiso 1 1 calc R . . .
C9A C 0.2255(2) 0.72380(12) 0.09892(11) 0.0177(3) Uani 1 1 d . . . .
H9A H 0.257555 0.770296 0.163156 0.021 Uiso 1 1 calc R . . .
C10A C 0.1473(2) 0.76343(11) 0.02559(11) 0.0155(3) Uani 1 1 d . . . .
C11A C 0.1001(2) 0.69484(12) -0.06830(11) 0.0173(3) Uani 1 1 d . . . .
H11A H 0.045081 0.721020 -0.118407 0.021 Uiso 1 1 calc R . . .
C12A C 0.1332(2) 0.58849(12) -0.08885(11) 0.0175(3) Uani 1 1 d . . . .
H12A H 0.102254 0.542437 -0.153280 0.021 Uiso 1 1 calc R . . .
C13A C 0.1142(2) 0.87927(12) 0.04926(12) 0.0188(3) Uani 1 1 d . . . .
O1B O 0.65142(18) 0.80066(10) 0.62686(9) 0.0285(3) Uani 1 1 d . . . .
O2B O 0.94417(16) 0.08570(10) 0.48885(9) 0.0250(3) Uani 1 1 d . . . .
H2B H 0.981(7) 0.029(3) 0.505(4) 0.034(13) Uiso 0.5 1 d . P . .
O3B O 0.9664(2) 0.13068(11) 0.64815(10) 0.0399(4) Uani 1 1 d . . . .
N1B N 0.62813(18) 0.76090(10) 0.46145(10) 0.0200(3) Uani 1 1 d . . . .
N2B N 0.68720(18) 0.58781(11) 0.42083(9) 0.0186(3) Uani 1 1 d . . . .
C1B C 0.6580(2) 0.73874(13) 0.54788(12) 0.0195(3) Uani 1 1 d . . . .
C2B C 0.6983(2) 0.62553(12) 0.52141(11) 0.0178(3) Uani 1 1 d . . . .
C3B C 0.6479(2) 0.66891(12) 0.38936(11) 0.0189(3) Uani 1 1 d . . . .
C4B C 0.6273(2) 0.66862(14) 0.28749(12) 0.0248(4) Uani 1 1 d . . . .
H4BA H 0.512149 0.697367 0.270450 0.037 Uiso 1 1 calc GR . . .
H4BB H 0.619926 0.594370 0.245934 0.037 Uiso 1 1 calc GR . . .
H4BC H 0.736082 0.713947 0.278590 0.037 Uiso 1 1 calc GR . . .
C5B C 0.5851(2) 0.86386(13) 0.44989(14) 0.0265(4) Uani 1 1 d . . . .
H5BA H 0.683228 0.894904 0.421246 0.040 Uiso 1 1 calc GR . . .
H5BB H 0.579678 0.913726 0.513004 0.040 Uiso 1 1 calc GR . . .
H5BC H 0.463301 0.852327 0.407633 0.040 Uiso 1 1 calc GR . . .
C6B C 0.7403(2) 0.57466(13) 0.58837(11) 0.0191(3) Uani 1 1 d . . . .
H6B H 0.739850 0.616571 0.652696 0.023 Uiso 1 1 calc R . . .
C7B C 0.7864(2) 0.46627(13) 0.57867(11) 0.0179(3) Uani 1 1 d . . . .
C8B C 0.7991(2) 0.39217(13) 0.49041(11) 0.0197(3) Uani 1 1 d . . . .
H8B H 0.777125 0.411838 0.432531 0.024 Uiso 1 1 calc R . . .
C9B C 0.8435(2) 0.29035(13) 0.48763(12) 0.0205(3) Uani 1 1 d . . . .
H9B H 0.850019 0.240410 0.427429 0.025 Uiso 1 1 calc R . . .
C10B C 0.8788(2) 0.25994(13) 0.57148(12) 0.0200(3) Uani 1 1 d . . . .
C11B C 0.8657(2) 0.33313(14) 0.65924(12) 0.0224(3) Uani 1 1 d . . . .
H11B H 0.888951 0.313311 0.716984 0.027 Uiso 1 1 calc R . . .
C12B C 0.8190(2) 0.43424(13) 0.66270(12) 0.0211(3) Uani 1 1 d . . . .
H12B H 0.808731 0.482935 0.722882 0.025 Uiso 1 1 calc R . . .
C13B C 0.9325(2) 0.15124(14) 0.57108(13) 0.0236(4) Uani 1 1 d . . . .
O1S O 0.1476(3) 1.00539(13) 0.74375(12) 0.0379(5) Uani 0.826(4) 1 d D P A 1
H1S H 0.085(4) 1.026(3) 0.7018(19) 0.066(10) Uiso 0.826(4) 1 d D P A 1
C1S C 0.0723(4) 0.89974(17) 0.75532(17) 0.0336(6) Uani 0.826(4) 1 d . P A 1
H1SA H 0.041250 0.845120 0.692054 0.050 Uiso 0.826(4) 1 calc GR P A 1
H1SB H -0.041289 0.907203 0.784540 0.050 Uiso 0.826(4) 1 calc GR P A 1
H1SC H 0.167179 0.877243 0.796979 0.050 Uiso 0.826(4) 1 calc GR P A 1
O2S O 0.5185(2) 0.99342(14) 0.72172(13) 0.0374(6) Uani 0.834(6) 1 d D P B 1
H2SA H 0.546(4) 0.9342(18) 0.692(2) 0.057(10) Uiso 0.834(6) 1 d D P B 1
H2SB H 0.603(4) 1.023(2) 0.7680(19) 0.070(11) Uiso 0.834(6) 1 d D P B 1
O3S O -0.0158(14) 0.8248(8) 0.7654(7) 0.053(3) Uiso 0.172(4) 1 d . . C 2
O4S O 0.345(2) 0.9942(12) 0.7289(11) 0.053(4) Uiso 0.116(5) 1 d . . D 2

loop_
_atom_site_aniso_label
_atom_site_aniso_U_11
_atom_site_aniso_U_22
_atom_site_aniso_U_33
_atom_site_aniso_U_23
_atom_site_aniso_U_13
_atom_site_aniso_U_12
O1A 0.0301(7) 0.0172(6) 0.0316(7) 0.0010(5) 0.0038(5) 0.0038(5)
O2A 0.0405(7) 0.0163(6) 0.0268(7) 0.0053(5) -0.0045(5) 0.0071(5)
O3A 0.0364(7) 0.0186(6) 0.0235(6) 0.0095(5) 0.0015(5) 0.0138(5)
N1A 0.0219(7) 0.0135(6) 0.0335(8) 0.0106(6) 0.0079(6) 0.0055(5)
N2A 0.0199(7) 0.0177(6) 0.0220(7) 0.0090(5) 0.0059(5) 0.0072(5)
C1A 0.0170(7) 0.0138(7) 0.0306(9) 0.0055(6) 0.0080(6) 0.0029(6)
C2A 0.0160(7) 0.0139(7) 0.0245(8) 0.0056(6) 0.0072(6) 0.0027(6)
C3A 0.0199(8) 0.0185(7) 0.0266(9) 0.0107(6) 0.0102(6) 0.0068(6)
C4A 0.0315(9) 0.0271(9) 0.0281(9) 0.0156(7) 0.0102(7) 0.0132(7)
C5A 0.0317(9) 0.0150(8) 0.0463(11) 0.0129(7) 0.0082(8) 0.0089(7)
C6A 0.0155(7) 0.0159(7) 0.0186(7) 0.0038(6) 0.0042(6) 0.0015(6)
C7A 0.0122(7) 0.0136(7) 0.0192(7) 0.0063(6) 0.0038(6) 0.0018(5)
C8A 0.0191(8) 0.0167(7) 0.0177(8) 0.0081(6) 0.0000(6) 0.0044(6)
C9A 0.0203(8) 0.0154(7) 0.0164(7) 0.0042(6) 0.0002(6) 0.0034(6)
C10A 0.0142(7) 0.0140(7) 0.0207(8) 0.0080(6) 0.0039(6) 0.0029(5)
C11A 0.0169(7) 0.0205(7) 0.0176(8) 0.0106(6) 0.0019(6) 0.0041(6)
C12A 0.0171(7) 0.0188(7) 0.0160(7) 0.0046(6) 0.0029(6) 0.0011(6)
C13A 0.0196(8) 0.0156(7) 0.0241(8) 0.0097(6) 0.0046(6) 0.0042(6)
O1B 0.0369(7) 0.0242(6) 0.0233(6) 0.0039(5) 0.0060(5) 0.0064(5)
O2B 0.0257(6) 0.0226(6) 0.0270(7) 0.0103(5) -0.0012(5) 0.0039(5)
O3B 0.0623(10) 0.0342(7) 0.0303(7) 0.0186(6) 0.0043(7) 0.0194(7)
N1B 0.0196(7) 0.0172(6) 0.0235(7) 0.0080(5) 0.0010(5) 0.0021(5)
N2B 0.0160(6) 0.0224(7) 0.0171(7) 0.0068(5) 0.0003(5) 0.0026(5)
C1B 0.0165(7) 0.0197(8) 0.0216(8) 0.0054(6) 0.0023(6) 0.0016(6)
C2B 0.0133(7) 0.0195(7) 0.0195(8) 0.0047(6) 0.0017(6) 0.0017(6)
C3B 0.0129(7) 0.0212(8) 0.0210(8) 0.0059(6) -0.0003(6) 0.0003(6)
C4B 0.0279(9) 0.0252(8) 0.0209(8) 0.0088(7) 0.0001(7) 0.0022(7)
C5B 0.0275(9) 0.0188(8) 0.0346(10) 0.0114(7) 0.0023(7) 0.0044(7)
C6B 0.0148(7) 0.0239(8) 0.0176(8) 0.0052(6) 0.0023(6) 0.0021(6)
C7B 0.0119(7) 0.0230(8) 0.0195(8) 0.0087(6) 0.0012(6) 0.0020(6)
C8B 0.0190(8) 0.0240(8) 0.0170(8) 0.0087(6) 0.0004(6) 0.0035(6)
C9B 0.0193(8) 0.0225(8) 0.0183(8) 0.0052(6) 0.0000(6) 0.0028(6)
C10B 0.0128(7) 0.0231(8) 0.0257(8) 0.0117(7) 0.0005(6) 0.0013(6)
C11B 0.0188(8) 0.0310(9) 0.0212(8) 0.0148(7) 0.0013(6) 0.0040(7)
C12B 0.0176(8) 0.0287(9) 0.0176(8) 0.0082(7) 0.0021(6) 0.0043(6)
C13B 0.0184(8) 0.0251(8) 0.0286(9) 0.0140(7) -0.0019(7) 0.0008(6)
O1S 0.0585(12) 0.0314(9) 0.0318(10) 0.0169(7) 0.0068(8) 0.0226(8)
C1S 0.0456(14) 0.0251(11) 0.0304(12) 0.0040(9) 0.0164(10) 0.0048(10)
O2S 0.0331(10) 0.0336(10) 0.0376(11) 0.0011(8) -0.0058(8) 0.0105(7)

loop_
_atom_type_symbol
_atom_type_description
_atom_type_scat_dispersion_real
_atom_type_scat_dispersion_imag
_atom_type_scat_source
C C 0.0033 0.0016 'International Tables Vol C Tables 4.2.6.8 and 6.1.1.4'
H H 0.0000 0.0000 'International Tables Vol C Tables 4.2.6.8 and 6.1.1.4'
N N 0.0061 0.0033 'International Tables Vol C Tables 4.2.6.8 and 6.1.1.4'
O O 0.0106 0.0060 'International Tables Vol C Tables 4.2.6.8 and 6.1.1.4'

loop_
_geom_angle_atom_site_label_1
_geom_angle_atom_site_label_2
_geom_angle_atom_site_label_3
_geom_angle
C13A O3A H3A 105(4)
C1A N1A C3A 108.42(12)
C1A N1A C5A 124.16(14)
C3A N1A C5A 127.42(15)
C3A N2A C2A 105.46(13)
O1A C1A N1A 126.51(14)
O1A C1A C2A 130.39(16)
N1A C1A C2A 103.10(13)
N2A C2A C1A 108.94(13)
C6A C2A N2A 129.51(14)
C6A C2A C1A 121.55(15)
N1A C3A C4A 120.75(14)
N2A C3A N1A 114.08(15)
N2A C3A C4A 125.14(15)
C3A C4A H4AA 109.5
C3A C4A H4AB 109.5
C3A C4A H4AC 109.5
H4AA C4A H4AB 109.5
H4AA C4A H4AC 109.5
H4AB C4A H4AC 109.5
N1A C5A H5AA 109.5
N1A C5A H5AB 109.5
N1A C5A H5AC 109.5
H5AA C5A H5AB 109.5
H5AA C5A H5AC 109.5
H5AB C5A H5AC 109.5
C2A C6A H6A 115.3
C2A C6A C7A 129.38(15)
C7A C6A H6A 115.3
C8A C7A C6A 122.95(14)
C8A C7A C12A 118.77(13)
C12A C7A C6A 118.27(14)
C7A C8A H8A 119.8
C9A C8A C7A 120.44(14)
C9A C8A H8A 119.8
C8A C9A H9A 119.8
C8A C9A C10A 120.43(14)
C10A C9A H9A 119.8
C9A C10A C13A 119.51(13)
C11A C10A C9A 119.51(13)
C11A C10A C13A 120.98(14)
C10A C11A H11A 119.9
C12A C11A C10A 120.13(14)
C12A C11A H11A 119.9
C7A C12A H12A 119.6
C11A C12A C7A 120.70(14)
C11A C12A H12A 119.6
O2A C13A O3A 124.58(14)
O2A C13A C10A 120.74(14)
O3A C13A C10A 114.68(14)
C13B O2B H2B 103(3)
C1B N1B C3B 108.00(13)
C1B N1B C5B 124.63(14)
C3B N1B C5B 127.37(14)
C3B N2B C2B 105.36(13)
O1B C1B N1B 126.16(15)
O1B C1B C2B 130.05(15)
N1B C1B C2B 103.78(13)
N2B C2B C1B 108.79(13)
C6B C2B N2B 129.38(14)
C6B C2B C1B 121.82(14)
N1B C3B C4B 120.74(14)
N2B C3B N1B 114.06(14)
N2B C3B C4B 125.20(15)
C3B C4B H4BA 109.5
C3B C4B H4BB 109.5
C3B C4B H4BC 109.5
H4BA C4B H4BB 109.5
H4BA C4B H4BC 109.5
H4BB C4B H4BC 109.5
N1B C5B H5BA 109.5
N1B C5B H5BB 109.5
N1B C5B H5BC 109.5
H5BA C5B H5BB 109.5
H5BA C5B H5BC 109.5
H5BB C5B H5BC 109.5
C2B C6B H6B 114.6
C2B C6B C7B 130.79(15)
C7B C6B H6B 114.6
C8B C7B C6B 123.80(14)
C8B C7B C12B 118.40(14)
C12B C7B C6B 117.80(14)
C7B C8B H8B 120.0
C9B C8B C7B 120.05(15)
C9B C8B H8B 120.0
C8B C9B H9B 119.4
C8B C9B C10B 121.17(15)
C10B C9B H9B 119.4
C9B C10B C11B 118.95(15)
C9B C10B C13B 122.40(15)
C11B C10B C13B 118.64(15)
C10B C11B H11B 119.8
C12B C11B C10B 120.36(15)
C12B C11B H11B 119.8
C7B C12B H12B 119.5
C11B C12B C7B 121.05(15)
C11B C12B H12B 119.5
O2B C13B C10B 117.07(14)
O3B C13B O2B 123.92(16)
O3B C13B C10B 119.00(16)
C1S O1S H1S 116(2)
O1S C1S H1SA 109.5
O1S C1S H1SB 109.5
O1S C1S H1SC 109.5
H1SA C1S H1SB 109.5
H1SA C1S H1SC 109.5
H1SB C1S H1SC 109.5
H2SA O2S H2SB 108(3)

loop_
_geom_bond_atom_site_label_1
_geom_bond_atom_site_label_2
_geom_bond_distance
O1A C1A 1.217(2)
O2A C13A 1.230(2)
O3A H3A 0.88(5)
O3A C13A 1.2871(19)
N1A C1A 1.377(2)
N1A C3A 1.387(2)
N1A C5A 1.455(2)
N2A C2A 1.408(2)
N2A C3A 1.300(2)
C1A C2A 1.486(2)
C2A C6A 1.346(2)
C3A C4A 1.484(2)
C4A H4AA 0.9800
C4A H4AB 0.9800
C4A H4AC 0.9800
C5A H5AA 0.9800
C5A H5AB 0.9800
C5A H5AC 0.9800
C6A H6A 0.9500
C6A C7A 1.457(2)
C7A C8A 1.399(2)
C7A C12A 1.400(2)
C8A H8A 0.9500
C8A C9A 1.383(2)
C9A H9A 0.9500
C9A C10A 1.395(2)
C10A C11A 1.391(2)
C10A C13A 1.501(2)
C11A H11A 0.9500
C11A C12A 1.385(2)
C12A H12A 0.9500
O1B C1B 1.2235(19)
O2B H2B 0.89(4)
O2B C13B 1.288(2)
O3B C13B 1.231(2)
N1B C1B 1.370(2)
N1B C3B 1.394(2)
N1B C5B 1.455(2)
N2B C2B 1.407(2)
N2B C3B 1.305(2)
C1B C2B 1.485(2)
C2B C6B 1.347(2)
C3B C4B 1.479(2)
C4B H4BA 0.9800
C4B H4BB 0.9800
C4B H4BC 0.9800
C5B H5BA 0.9800
C5B H5BB 0.9800
C5B H5BC 0.9800
C6B H6B 0.9500
C6B C7B 1.455(2)
C7B C8B 1.404(2)
C7B C12B 1.404(2)
C8B H8B 0.9500
C8B C9B 1.386(2)
C9B H9B 0.9500
C9B C10B 1.392(2)
C10B C11B 1.394(2)
C10B C13B 1.503(2)
C11B H11B 0.9500
C11B C12B 1.380(2)
C12B H12B 0.9500
O1S H1S 0.837(18)
O1S C1S 1.487(3)
C1S H1SA 0.9800
C1S H1SB 0.9800
C1S H1SC 0.9800
O2S H2SA 0.833(18)
O2S H2SB 0.825(19)

loop_
_geom_hbond_atom_site_label_D
_geom_hbond_atom_site_label_H
_geom_hbond_atom_site_label_A
_geom_hbond_distance_DH
_geom_hbond_distance_HA
_geom_hbond_distance_DA
_geom_hbond_angle_DHA
_geom_hbond_site_symmetry_A
O3A H3A O3A 0.88(5) 1.60(4) 2.452(2) 164(5) 2_575
O2B H2B O2B 0.89(4) 1.66(4) 2.537(2) 169(5) 2_756
O1S H1S O3B 0.837(18) 1.96(2) 2.749(2) 156(3) 1_465
O2S H2SA O1B 0.833(18) 2.015(19) 2.842(2) 172(3) .
O2S H2SB O2A 0.825(19) 1.99(2) 2.793(2) 166(3) 2_676
